data_1528745
loop_
_publ_author_name
'Morimoto, N.'
'Koto, K.'

_publ_section_title
;
 Crystal structure of umangite, Cu3 Se2
;
_journal_name_full Science
_journal_page_first 345
_journal_page_last 345
_journal_volume 153
_journal_year 1966
_chemical_formula_sum 'Cu3 Se2'
_space_group_IT_number 113
_symmetry_space_group_name_Hall 'P -4 2ab'
_symmetry_space_group_name_H-M 'P -4 21 m'
_cell_angle_alpha 90
_cell_angle_beta 90
_cell_angle_gamma 90
_cell_formula_units_Z 2
_cell_length_a 6.406
_cell_length_b 6.406
_cell_length_c 4.279
_cell_volume 175.597
_citation_journal_id_ASTM SCIEAS
_cod_data_source_file Morimoto_SCIEAS_1966_383.cif
_cod_data_source_block Cu3Se2
_cod_original_cell_volume 175.5966
_cod_database_code 1528745

loop_
_symmetry_equiv_pos_as_xyz
x,y,z
y,-x,-z
-x,-y,z
-y,x,-z
x+1/2,-y+1/2,-z
-y+1/2,-x+1/2,z
-x+1/2,y+1/2,-z
y+1/2,x+1/2,z

loop_
_atom_site_label
_atom_site_type_symbol
_atom_site_fract_x
_atom_site_fract_y
_atom_site_fract_z
_atom_site_occupancy
_atom_site_U_iso_or_equiv
Cu1 Cu+2 0 0 0 1 0.0
Se1 Se-2 0.275 0.225 0.25 1 0.0
Cu2 Cu+1 0.147 0.353 0.75 1 0.0
